data_4305114
loop_
_publ_author_name
'Jaime A. Flores'
'H. V. Rasika Dias'

_publ_contact_author_address
;Department of Chemistry and Biochemistry
The University of Texas at Arlington
Arlington, Texas 76019-0065, USA
;
_publ_contact_author_email dias@uta.edu
_publ_contact_author_fax 817-272-3808
_publ_contact_author_name 'Prof. H. V. R. Dias'
_publ_contact_author_phone 817-272-3813
_publ_section_title
;
Gold(I) Ethylene and Copper(I) Ethylene Complexes Supported by a
Polyhalogenated Triazapentadienyl Ligand
;
_journal_name_full 'Inorganic Chemistry'
_journal_page_first 4448
_journal_page_last 4450
_journal_paper_doi 10.1021/ic800373u
_journal_volume 47
_journal_year 2008
_chemical_formula_sum 'C22 H10 Cl4 Cu F14 N3'
_chemical_formula_weight 787.67
_chemical_name_common '[N{(C3F7)C(2,6-Cl2C6H3)N}2]CuC2H4'
_chemical_name_systematic
; 
 ? 
;
_space_group_IT_number 2
_symmetry_cell_setting triclinic
_symmetry_space_group_name_Hall '-P 1'
_symmetry_space_group_name_H-M 'P -1'
_atom_sites_solution_hydrogens geom
_atom_sites_solution_primary direct
_atom_sites_solution_secondary difmap
_audit_creation_method SHELXL-97
_cell_angle_alpha 86.780(1)
_cell_angle_beta 89.542(1)
_cell_angle_gamma 65.817(1)
_cell_formula_units_Z 4
_cell_length_a 10.3543(7)
_cell_length_b 12.5812(8)
_cell_length_c 23.3149(16)
_cell_measurement_reflns_used 6879
_cell_measurement_temperature 100(2)
_cell_measurement_theta_max 28.41
_cell_measurement_theta_min 2.31
_cell_volume 2765.9(3)
_computing_cell_refinement 'Bruker SMART'
_computing_data_collection 'Bruker SMART'
_computing_data_reduction 'Bruker SAINT'
_computing_molecular_graphics 'Bruker SHELXTL'
_computing_publication_material 'Bruker SHELXTL'
_computing_structure_refinement 'SHELXL-97 (Sheldrick, 1997)'
_computing_structure_solution 'SHELXS-97 (Sheldrick, 1990)'
_diffrn_ambient_temperature 100(2)
_diffrn_measured_fraction_theta_full 0.964
_diffrn_measured_fraction_theta_max 0.964
_diffrn_measurement_device_type 'CCD area detector'
_diffrn_measurement_method 'phi and omega scans'
_diffrn_radiation_monochromator graphite
_diffrn_radiation_source 'fine-focus sealed tube'
_diffrn_radiation_type MoK\a
_diffrn_radiation_wavelength 0.71073
_diffrn_reflns_av_R_equivalents 0.0344
_diffrn_reflns_av_sigmaI/netI 0.0543
_diffrn_reflns_limit_h_max 12
_diffrn_reflns_limit_h_min -12
_diffrn_reflns_limit_k_max 15
_diffrn_reflns_limit_k_min -15
_diffrn_reflns_limit_l_max 28
_diffrn_reflns_limit_l_min -28
_diffrn_reflns_number 19736
_diffrn_reflns_theta_full 26.00
_diffrn_reflns_theta_max 26.00
_diffrn_reflns_theta_min 1.94
_exptl_absorpt_coefficient_mu 1.292
_exptl_absorpt_correction_T_max 0.9150
_exptl_absorpt_correction_T_min 0.7300
_exptl_absorpt_correction_type multi-scan
_exptl_absorpt_process_details SADABS
_exptl_crystal_colour yellow
_exptl_crystal_density_diffrn 1.892
_exptl_crystal_density_meas 0
_exptl_crystal_density_method 'not measured'
_exptl_crystal_description blocks
_exptl_crystal_F_000 1544
_exptl_crystal_size_max 0.26
_exptl_crystal_size_mid 0.16
_exptl_crystal_size_min 0.07
_refine_diff_density_max 1.904
_refine_diff_density_min -0.940
_refine_diff_density_rms 0.112
_refine_ls_extinction_method none
_refine_ls_goodness_of_fit_ref 1.052
_refine_ls_hydrogen_treatment constr
_refine_ls_matrix_type full
_refine_ls_number_parameters 806
_refine_ls_number_reflns 10482
_refine_ls_number_restraints 45
_refine_ls_restrained_S_all 1.076
_refine_ls_R_factor_all 0.0736
_refine_ls_R_factor_gt 0.0615
_refine_ls_shift/su_max 0.041
_refine_ls_shift/su_mean 0.001
_refine_ls_structure_factor_coef Fsqd
_refine_ls_weighting_details 'calc w=1/[\s^2^(Fo^2^)+(0.0800P)^2^+10.7960P] where P=(Fo^2^+2Fc^2^)/3'
_refine_ls_weighting_scheme calc
_refine_ls_wR_factor_gt 0.1544
_refine_ls_wR_factor_ref 0.1681
_reflns_number_gt 8994
_reflns_number_total 10482
_reflns_threshold_expression >2sigma(I)
_cod_data_source_file ic800373u-file004_1.cif
_cod_data_source_block dias497s
_cod_depositor_comments
;
The following automatic conversions were performed:
'_symmetry_cell_setting' value 'Triclinic' changed to 'triclinic'
according to '/home/saulius/struct/CIF-dictionaries/cif_core.dic'
dictionary named 'cif_core.dic' version 2.4.1 from 2010-06-29.

Automatic conversion script
Id: cif_fix_enum 1527 2010-12-29 10:47:43Z saulius 
;
_cod_database_code 4305114

loop_
_symmetry_equiv_pos_as_xyz
'x, y, z'
'-x, -y, -z'

loop_
_atom_site_label
_atom_site_type_symbol
_atom_site_fract_x
_atom_site_fract_y
_atom_site_fract_z
_atom_site_U_iso_or_equiv
_atom_site_adp_type
_atom_site_occupancy
_atom_site_symmetry_multiplicity
_atom_site_calc_flag
_atom_site_refinement_flags
_atom_site_disorder_assembly
_atom_site_disorder_group
Cu1 Cu 0.73691(8) 0.24650(6) 0.95055(3) 0.02209(17) Uani 1 1 d . . .
Cu2 Cu 0.54598(8) 0.20802(6) 0.45716(3) 0.02411(18) Uani 1 1 d . . .
N1 N 0.6042(5) 0.2427(4) 1.0101(2) 0.0209(10) Uani 1 1 d . . .
N2 N 0.4300(5) 0.2458(5) 0.9435(2) 0.0242(11) Uani 1 1 d . . .
N3 N 0.6274(5) 0.2344(4) 0.8857(2) 0.0206(10) Uani 1 1 d . . .
N4 N 0.6685(6) 0.2337(5) 0.5117(2) 0.0264(11) Uani 1 1 d . A .
N5 N 0.8086(7) 0.2798(6) 0.4407(2) 0.0395(15) Uani 1 1 d . A .
N6 N 0.6496(5) 0.2249(4) 0.3896(2) 0.0227(10) Uani 1 1 d . A .
Cl1 Cl 0.72865(19) -0.00491(13) 1.05577(8) 0.0370(4) Uani 1 1 d . . .
Cl2 Cl 0.59894(17) 0.45495(12) 1.06304(6) 0.0292(3) Uani 1 1 d . . .
Cl3 Cl 0.6213(2) 0.44511(14) 0.81769(7) 0.0419(4) Uani 1 1 d . . .
Cl4 Cl 0.7748(2) -0.01688(14) 0.85984(8) 0.0397(4) Uani 1 1 d . . .
Cl5 Cl 0.8572(3) -0.00927(18) 0.55158(8) 0.0529(5) Uani 1 1 d . . .
Cl6 Cl 0.4352(2) 0.41647(19) 0.57497(9) 0.0532(5) Uani 1 1 d . . .
Cl7 Cl 0.7833(2) -0.02712(14) 0.36282(8) 0.0400(4) Uani 1 1 d . . .
Cl8 Cl 0.41608(18) 0.42131(14) 0.32854(7) 0.0361(4) Uani 1 1 d . . .
C1 C 0.4837(6) 0.2402(5) 0.9958(2) 0.0212(12) Uani 1 1 d . . .
C2 C 0.5001(6) 0.2387(5) 0.8939(2) 0.0224(12) Uani 1 1 d . . .
C3 C 0.3714(6) 0.2384(5) 1.0412(2) 0.0212(11) Uani 1 1 d . . .
C4 C 0.2436(7) 0.3590(5) 1.0452(3) 0.0256(13) Uani 1 1 d . . .
C5 C 0.1392(7) 0.3698(5) 1.0953(3) 0.0271(13) Uani 1 1 d . . .
C6 C 0.4086(7) 0.2303(6) 0.8437(3) 0.0294(14) Uani 1 1 d . . .
C7 C 0.2487(6) 0.3133(5) 0.8454(2) 0.0228(12) Uani 1 1 d . . .
C8 C 0.1633(7) 0.3238(6) 0.7894(3) 0.0322(14) Uani 1 1 d . . .
C9 C 0.6605(6) 0.2248(5) 1.0670(2) 0.0204(11) Uani 1 1 d . . .
C10 C 0.7300(7) 0.1107(5) 1.0923(3) 0.0251(12) Uani 1 1 d . . .
C11 C 0.7982(7) 0.0916(6) 1.1456(3) 0.0308(13) Uani 1 1 d . . .
H11A H 0.8438 0.0146 1.1625 0.037 Uiso 1 1 calc R . .
C12 C 0.7994(7) 0.1843(6) 1.1735(3) 0.0332(15) Uani 1 1 d . . .
H12A H 0.8453 0.1708 1.2100 0.040 Uiso 1 1 calc R . .
C13 C 0.7346(7) 0.2972(6) 1.1494(3) 0.0305(14) Uani 1 1 d . . .
H13A H 0.7355 0.3608 1.1693 0.037 Uiso 1 1 calc R . .
C14 C 0.6690(6) 0.3163(5) 1.0963(3) 0.0249(12) Uani 1 1 d . . .
C15 C 0.7022(6) 0.2121(5) 0.8330(2) 0.0224(12) Uani 1 1 d . . .
C16 C 0.7141(6) 0.3025(5) 0.7985(3) 0.0254(12) Uani 1 1 d . . .
C17 C 0.8003(7) 0.2805(6) 0.7500(3) 0.0335(15) Uani 1 1 d . . .
H17A H 0.8062 0.3433 0.7272 0.040 Uiso 1 1 calc R . .
C18 C 0.8762(7) 0.1671(7) 0.7357(3) 0.0377(16) Uani 1 1 d . . .
H18A H 0.9350 0.1514 0.7030 0.045 Uiso 1 1 calc R . .
C19 C 0.8670(7) 0.0759(6) 0.7690(3) 0.0332(15) Uani 1 1 d . . .
H19A H 0.9188 -0.0023 0.7590 0.040 Uiso 1 1 calc R . .
C20 C 0.7822(7) 0.0986(5) 0.8170(3) 0.0280(13) Uani 1 1 d . . .
C21 C 0.9118(7) 0.2542(6) 0.9825(3) 0.0335(15) Uani 1 1 d . . .
H21A H 0.8997 0.3280 0.9995 0.040 Uiso 1 1 calc R . .
H21B H 0.9784 0.1835 1.0044 0.040 Uiso 1 1 calc R . .
C22 C 0.9182(7) 0.2531(6) 0.9241(3) 0.0323(14) Uani 1 1 d . . .
H22A H 0.9891 0.1817 0.9080 0.039 Uiso 1 1 calc R . .
H22B H 0.9104 0.3262 0.9030 0.039 Uiso 1 1 calc R . .
C23 C 0.7706(9) 0.2634(8) 0.4946(3) 0.049(2) Uani 1 1 d . . .
C24 C 0.7555(7) 0.2557(5) 0.3935(2) 0.0255(12) Uani 1 1 d . . .
C28 C 0.8378(7) 0.2644(6) 0.3390(3) 0.0280(13) Uani 1 1 d . A .
C29 C 0.9418(7) 0.3243(6) 0.3420(3) 0.0279(13) Uani 1 1 d . . .
C30 C 1.0192(7) 0.3294(6) 0.2850(3) 0.0324(15) Uani 1 1 d . A .
C31 C 0.6453(8) 0.2026(7) 0.5700(3) 0.0354(16) Uani 1 1 d . . .
C32 C 0.7233(9) 0.0874(7) 0.5922(3) 0.0408(17) Uani 1 1 d . A .
C33 C 0.6895(11) 0.0506(9) 0.6460(3) 0.054(2) Uani 1 1 d . . .
H33A H 0.7410 -0.0275 0.6607 0.065 Uiso 1 1 calc R A .
C34 C 0.5821(11) 0.1269(9) 0.6774(3) 0.059(3) Uani 1 1 d . A .
H34A H 0.5615 0.1015 0.7141 0.070 Uiso 1 1 calc R . .
C35 C 0.5028(11) 0.2413(9) 0.6561(3) 0.057(3) Uani 1 1 d . . .
H35A H 0.4275 0.2937 0.6776 0.068 Uiso 1 1 calc R A .
C36 C 0.5370(9) 0.2768(8) 0.6026(3) 0.0451(19) Uani 1 1 d . A .
C37 C 0.6042(6) 0.1973(5) 0.3371(2) 0.0216(12) Uani 1 1 d . . .
C38 C 0.6558(7) 0.0820(6) 0.3202(3) 0.0309(14) Uani 1 1 d . A .
C39 C 0.6033(9) 0.0543(6) 0.2713(3) 0.0387(17) Uani 1 1 d . . .
H39A H 0.6413 -0.0239 0.2600 0.046 Uiso 1 1 calc R A .
C40 C 0.4968(8) 0.1393(7) 0.2394(3) 0.0394(17) Uani 1 1 d . A .
H40A H 0.4622 0.1201 0.2056 0.047 Uiso 1 1 calc R . .
C41 C 0.4389(8) 0.2540(7) 0.2562(3) 0.0347(15) Uani 1 1 d . . .
H41A H 0.3643 0.3130 0.2343 0.042 Uiso 1 1 calc R A .
C42 C 0.4915(7) 0.2808(5) 0.3052(3) 0.0259(12) Uani 1 1 d . A .
C43 C 0.3877(8) 0.1762(8) 0.4945(3) 0.0448(19) Uani 1 1 d . . .
H43A H 0.4150 0.1009 0.5170 0.054 Uiso 1 1 calc R . .
H43B H 0.3120 0.2426 0.5123 0.054 Uiso 1 1 calc R . .
C44 C 0.3813(8) 0.1735(8) 0.4357(3) 0.0407(17) Uani 1 1 d . . .
H44A H 0.3009 0.2378 0.4156 0.049 Uiso 1 1 calc R . .
H44B H 0.4037 0.0963 0.4202 0.049 Uiso 1 1 calc R . .
F1 F 0.4264(4) 0.2061(3) 1.09453(14) 0.0297(8) Uani 1 1 d . . .
F2 F 0.3184(4) 0.1606(3) 1.02727(16) 0.0343(9) Uani 1 1 d . . .
F3 F 0.2983(5) 0.4391(3) 1.0529(2) 0.0509(12) Uani 1 1 d . . .
F4 F 0.1673(5) 0.3895(4) 0.99699(16) 0.0539(13) Uani 1 1 d . . .
F5 F 0.0326(5) 0.4720(4) 1.09064(19) 0.0504(11) Uani 1 1 d . . .
F6 F 0.0902(5) 0.2878(4) 1.0942(2) 0.0532(12) Uani 1 1 d . . .
F7 F 0.2006(4) 0.3590(5) 1.14565(16) 0.0527(13) Uani 1 1 d . . .
F8 F 0.4548(5) 0.2550(6) 0.79223(17) 0.0664(17) Uani 1 1 d . . .
F9 F 0.4174(5) 0.1197(4) 0.8431(2) 0.0540(13) Uani 1 1 d . . .
F10 F 0.2390(4) 0.4211(3) 0.85472(17) 0.0372(9) Uani 1 1 d . . .
F11 F 0.1818(4) 0.2798(3) 0.88696(15) 0.0303(8) Uani 1 1 d . . .
F12 F 0.0277(4) 0.3889(3) 0.79785(16) 0.0353(9) Uani 1 1 d . . .
F13 F 0.1752(5) 0.2177(4) 0.7760(2) 0.0572(13) Uani 1 1 d . . .
F14 F 0.2069(5) 0.3706(5) 0.74537(17) 0.0586(14) Uani 1 1 d . . .
F22 F 0.7456(4) 0.3238(4) 0.29549(15) 0.0364(9) Uani 1 1 d . . .
F23 F 0.9146(4) 0.1547(3) 0.32168(16) 0.0359(9) Uani 1 1 d . . .
F24 F 0.8680(4) 0.4351(3) 0.35640(15) 0.0329(8) Uani 1 1 d . A .
F25 F 1.0457(4) 0.2682(4) 0.38095(15) 0.0338(8) Uani 1 1 d . A .
F26 F 0.9319(5) 0.3803(4) 0.24096(16) 0.0459(11) Uani 1 1 d . . .
F27 F 1.0981(4) 0.3892(4) 0.29223(17) 0.0398(9) Uani 1 1 d . . .
F28 F 1.1057(5) 0.2221(4) 0.27033(18) 0.0471(11) Uani 1 1 d . . .
C25A C 0.8880(10) 0.2695(8) 0.5364(3) 0.023(2) Uani 0.604(6) 1 d PD A 1
F15A F 0.8931(6) 0.2160(5) 0.5878(2) 0.0287(14) Uiso 0.604(6) 1 d PD A 1
F16A F 1.0275(7) 0.2110(5) 0.5173(3) 0.0356(16) Uiso 0.604(6) 1 d PD A 1
C26A C 0.8647(11) 0.3922(9) 0.5419(4) 0.032(3) Uani 0.604(6) 1 d PD A 1
F18A F 0.8833(5) 0.4442(4) 0.4911(2) 0.0206(13) Uiso 0.604(6) 1 d PD A 1
F17A F 0.7228(7) 0.4499(6) 0.5553(3) 0.0416(18) Uiso 0.604(6) 1 d PD A 1
C25B C 0.8057(18) 0.3556(15) 0.5347(6) 0.044(5) Uani 0.396(6) 1 d PD A 2
F15B F 0.7517(9) 0.3592(7) 0.5881(3) 0.027(2) Uiso 0.396(6) 1 d PD A 2
F16B F 0.7487(16) 0.4730(12) 0.5168(6) 0.069(4) Uiso 0.396(6) 1 d PD A 2
C26B C 0.9566(17) 0.3172(14) 0.5421(7) 0.066(8) Uani 0.396(6) 1 d PD A 2
F17B F 1.0327(13) 0.3188(11) 0.4946(5) 0.054(3) Uiso 0.396(6) 1 d PD A 2
F18B F 1.0045(17) 0.1944(12) 0.5530(7) 0.072(4) Uiso 0.396(6) 1 d PD A 2
C27 C 0.9684(9) 0.4087(9) 0.5898(3) 0.102(6) Uani 1 1 d D . .
F19 F 1.0050(17) 0.3211(12) 0.6341(6) 0.077(4) Uiso 0.396(6) 1 d PD A 1
F20 F 0.894(3) 0.5058(14) 0.6045(12) 0.159(13) Uiso 0.396(6) 1 d PD A 1
F21 F 1.0898(17) 0.3998(18) 0.5672(9) 0.114(8) Uiso 0.396(6) 1 d PD A 1
F21A F 1.0984(8) 0.3575(8) 0.5831(4) 0.055(2) Uiso 0.604(6) 1 d PD A 2
F20A F 0.9164(8) 0.5264(6) 0.5861(4) 0.0458(19) Uiso 0.604(6) 1 d PD A 2
F19A F 0.9219(8) 0.3866(7) 0.6410(3) 0.0471(19) Uiso 0.604(6) 1 d PD A 2

loop_
_atom_site_aniso_label
_atom_site_aniso_U_11
_atom_site_aniso_U_22
_atom_site_aniso_U_33
_atom_site_aniso_U_23
_atom_site_aniso_U_13
_atom_site_aniso_U_12
Cu1 0.0223(4) 0.0275(4) 0.0191(3) -0.0035(3) 0.0023(3) -0.0126(3)
Cu2 0.0264(4) 0.0307(4) 0.0200(4) -0.0044(3) 0.0027(3) -0.0161(3)
N1 0.024(2) 0.021(2) 0.020(2) -0.0032(19) 0.0029(19) -0.011(2)
N2 0.026(3) 0.036(3) 0.016(2) -0.007(2) 0.0047(19) -0.018(2)
N3 0.018(2) 0.025(2) 0.017(2) -0.0046(19) 0.0034(18) -0.007(2)
N4 0.038(3) 0.037(3) 0.014(2) -0.004(2) 0.004(2) -0.025(3)
N5 0.051(4) 0.072(4) 0.017(3) 0.002(3) -0.003(2) -0.048(4)
N6 0.023(3) 0.025(2) 0.020(2) -0.0026(19) 0.0026(19) -0.011(2)
Cl1 0.0458(10) 0.0203(7) 0.0422(9) -0.0050(6) -0.0072(7) -0.0103(7)
Cl2 0.0398(9) 0.0214(7) 0.0284(7) -0.0021(6) -0.0026(6) -0.0144(6)
Cl3 0.0619(12) 0.0262(8) 0.0360(9) -0.0024(6) 0.0097(8) -0.0165(8)
Cl4 0.0457(10) 0.0240(7) 0.0447(10) 0.0007(7) 0.0028(8) -0.0100(7)
Cl5 0.0726(14) 0.0507(11) 0.0378(10) 0.0081(8) -0.0044(9) -0.0289(11)
Cl6 0.0574(12) 0.0628(12) 0.0486(11) -0.0254(9) 0.0191(9) -0.0314(11)
Cl7 0.0442(10) 0.0237(7) 0.0454(10) 0.0001(7) 0.0074(8) -0.0074(7)
Cl8 0.0324(8) 0.0268(7) 0.0404(9) 0.0011(6) -0.0033(7) -0.0038(7)
C1 0.021(3) 0.021(3) 0.023(3) -0.004(2) 0.005(2) -0.010(2)
C2 0.022(3) 0.028(3) 0.015(3) -0.004(2) 0.002(2) -0.009(2)
C3 0.024(3) 0.025(3) 0.018(3) -0.003(2) 0.000(2) -0.014(2)
C4 0.029(3) 0.027(3) 0.019(3) 0.001(2) 0.006(2) -0.010(3)
C5 0.027(3) 0.031(3) 0.022(3) -0.003(2) 0.001(2) -0.011(3)
C6 0.025(3) 0.048(4) 0.016(3) -0.015(3) 0.005(2) -0.013(3)
C7 0.021(3) 0.035(3) 0.018(3) -0.006(2) 0.004(2) -0.016(3)
C8 0.030(3) 0.043(4) 0.022(3) -0.007(3) -0.004(3) -0.012(3)
C9 0.024(3) 0.025(3) 0.015(3) -0.002(2) 0.002(2) -0.012(2)
C10 0.028(3) 0.026(3) 0.021(3) -0.003(2) 0.002(2) -0.011(3)
C11 0.032(3) 0.031(3) 0.024(3) 0.002(2) -0.001(3) -0.008(3)
C12 0.035(4) 0.042(4) 0.018(3) -0.003(3) -0.005(3) -0.011(3)
C13 0.031(3) 0.033(3) 0.027(3) -0.010(3) 0.000(3) -0.011(3)
C14 0.023(3) 0.025(3) 0.024(3) -0.003(2) 0.005(2) -0.008(2)
C15 0.020(3) 0.028(3) 0.019(3) -0.006(2) 0.001(2) -0.009(2)
C16 0.024(3) 0.029(3) 0.023(3) -0.004(2) 0.007(2) -0.011(3)
C17 0.036(4) 0.047(4) 0.024(3) -0.002(3) 0.005(3) -0.024(3)
C18 0.027(3) 0.058(5) 0.025(3) -0.011(3) 0.007(3) -0.014(3)
C19 0.025(3) 0.037(4) 0.029(3) -0.014(3) 0.000(3) -0.004(3)
C20 0.026(3) 0.031(3) 0.024(3) -0.004(2) -0.001(2) -0.009(3)
C21 0.025(3) 0.043(4) 0.037(4) -0.003(3) -0.004(3) -0.018(3)
C22 0.024(3) 0.047(4) 0.031(3) -0.006(3) 0.007(3) -0.019(3)
C23 0.065(5) 0.090(6) 0.025(4) -0.004(4) -0.001(3) -0.066(5)
C24 0.027(3) 0.030(3) 0.020(3) 0.001(2) 0.000(2) -0.013(3)
C28 0.030(3) 0.033(3) 0.023(3) 0.000(3) -0.005(3) -0.016(3)
C29 0.026(3) 0.038(3) 0.024(3) -0.002(3) -0.001(2) -0.017(3)
C30 0.032(3) 0.050(4) 0.023(3) 0.001(3) 0.000(3) -0.026(3)
C31 0.048(4) 0.059(5) 0.016(3) -0.003(3) 0.002(3) -0.040(4)
C32 0.056(5) 0.061(5) 0.024(3) -0.004(3) 0.000(3) -0.043(4)
C33 0.084(6) 0.078(6) 0.029(4) 0.012(4) -0.015(4) -0.065(6)
C34 0.089(7) 0.107(8) 0.021(4) 0.001(4) 0.005(4) -0.083(7)
C35 0.077(6) 0.104(8) 0.025(4) -0.019(4) 0.013(4) -0.071(6)
C36 0.062(5) 0.071(5) 0.024(3) -0.016(3) 0.010(3) -0.049(5)
C37 0.022(3) 0.031(3) 0.017(3) -0.003(2) 0.003(2) -0.015(2)
C38 0.037(4) 0.030(3) 0.030(3) -0.007(3) 0.008(3) -0.018(3)
C39 0.059(5) 0.046(4) 0.029(3) -0.014(3) 0.012(3) -0.038(4)
C40 0.053(5) 0.063(5) 0.022(3) -0.009(3) 0.002(3) -0.043(4)
C41 0.039(4) 0.056(4) 0.021(3) 0.005(3) -0.006(3) -0.032(4)
C42 0.029(3) 0.029(3) 0.023(3) 0.000(2) -0.002(2) -0.016(3)
C43 0.042(4) 0.075(6) 0.036(4) -0.016(4) 0.013(3) -0.042(4)
C44 0.035(4) 0.064(5) 0.040(4) -0.003(3) 0.001(3) -0.037(4)
F1 0.0301(19) 0.037(2) 0.0206(17) 0.0040(15) 0.0016(14) -0.0130(17)
F2 0.042(2) 0.034(2) 0.039(2) -0.0124(16) 0.0135(17) -0.0266(18)
F3 0.045(3) 0.0228(19) 0.087(3) -0.014(2) 0.031(2) -0.0148(18)
F4 0.039(2) 0.070(3) 0.0218(19) 0.0055(19) 0.0023(18) 0.008(2)
F5 0.042(2) 0.045(2) 0.042(2) 0.0018(19) 0.014(2) 0.005(2)
F6 0.054(3) 0.056(3) 0.066(3) -0.020(2) 0.031(2) -0.038(2)
F7 0.034(2) 0.092(4) 0.0189(19) -0.018(2) 0.0060(16) -0.011(2)
F8 0.031(2) 0.157(6) 0.0143(19) -0.009(3) 0.0042(16) -0.042(3)
F9 0.039(2) 0.042(2) 0.074(3) -0.034(2) -0.016(2) -0.005(2)
F10 0.045(2) 0.0301(19) 0.041(2) -0.0016(17) -0.0087(18) -0.0190(18)
F11 0.0279(19) 0.042(2) 0.0256(18) -0.0003(15) 0.0036(14) -0.0198(17)
F12 0.028(2) 0.041(2) 0.033(2) -0.0035(17) -0.0061(16) -0.0098(17)
F13 0.046(3) 0.054(3) 0.064(3) -0.029(2) -0.019(2) -0.010(2)
F14 0.046(3) 0.100(4) 0.022(2) 0.011(2) -0.0023(18) -0.023(3)
F22 0.037(2) 0.061(3) 0.0206(18) 0.0098(17) -0.0075(15) -0.032(2)
F23 0.042(2) 0.041(2) 0.033(2) -0.0098(17) 0.0133(17) -0.0254(19)
F24 0.039(2) 0.040(2) 0.0272(19) -0.0055(16) 0.0025(16) -0.0230(18)
F25 0.031(2) 0.052(2) 0.0239(18) 0.0060(16) -0.0048(15) -0.0238(18)
F26 0.051(3) 0.077(3) 0.024(2) 0.0128(19) -0.0070(18) -0.043(2)
F27 0.042(2) 0.059(3) 0.033(2) -0.0022(18) 0.0058(17) -0.036(2)
F28 0.054(3) 0.051(3) 0.043(2) -0.012(2) 0.023(2) -0.027(2)
C25A 0.036(6) 0.028(6) 0.012(4) 0.005(4) -0.012(4) -0.021(5)
C26A 0.037(7) 0.036(6) 0.034(6) -0.001(5) -0.008(5) -0.028(6)
C25B 0.052(13) 0.061(14) 0.024(9) -0.017(9) -0.004(8) -0.026(12)
C26B 0.015(9) 0.080(16) 0.090(18) -0.066(14) 0.014(10) 0.000(11)
C27 0.117(10) 0.236(18) 0.020(4) 0.012(7) -0.012(5) -0.142(13)

loop_
_atom_type_symbol
_atom_type_description
_atom_type_scat_dispersion_real
_atom_type_scat_dispersion_imag
_atom_type_scat_source
C C 0.0033 0.0016 'International Tables Vol C Tables 4.2.6.8 and 6.1.1.4'
H H 0.0000 0.0000 'International Tables Vol C Tables 4.2.6.8 and 6.1.1.4'
N N 0.0061 0.0033 'International Tables Vol C Tables 4.2.6.8 and 6.1.1.4'
F F 0.0171 0.0103 'International Tables Vol C Tables 4.2.6.8 and 6.1.1.4'
Cl Cl 0.1484 0.1585 'International Tables Vol C Tables 4.2.6.8 and 6.1.1.4'
Cu Cu 0.3201 1.2651 'International Tables Vol C Tables 4.2.6.8 and 6.1.1.4'

loop_
_geom_angle_atom_site_label_1
_geom_angle_atom_site_label_2
_geom_angle_atom_site_label_3
_geom_angle
_geom_angle_site_symmetry_1
_geom_angle_site_symmetry_3
_geom_angle_publ_flag
N3 Cu1 N1 96.4(2) . . ?
N3 Cu1 C21 150.5(2) . . ?
N1 Cu1 C21 113.0(2) . . ?
N3 Cu1 C22 110.8(2) . . ?
N1 Cu1 C22 152.8(2) . . ?
C21 Cu1 C22 39.8(3) . . ?
N4 Cu2 N6 95.2(2) . . ?
N4 Cu2 C44 153.4(3) . . ?
N6 Cu2 C44 111.4(3) . . ?
N4 Cu2 C43 113.3(3) . . ?
N6 Cu2 C43 151.5(3) . . ?
C44 Cu2 C43 40.1(3) . . ?
C1 N1 C9 125.1(5) . . ?
C1 N1 Cu1 120.1(4) . . ?
C9 N1 Cu1 114.1(4) . . ?
C1 N2 C2 125.5(5) . . ?
C2 N3 C15 125.8(5) . . ?
C2 N3 Cu1 119.8(4) . . ?
C15 N3 Cu1 114.2(4) . . ?
C23 N4 C31 125.7(6) . . ?
C23 N4 Cu2 121.2(4) . . ?
C31 N4 Cu2 112.7(4) . . ?
C24 N5 C23 124.5(6) . . ?
C24 N6 C37 123.6(5) . . ?
C24 N6 Cu2 121.5(4) . . ?
C37 N6 Cu2 114.9(4) . . ?
N1 C1 N2 128.5(5) . . ?
N1 C1 C3 122.8(5) . . ?
N2 C1 C3 108.5(5) . . ?
N3 C2 N2 128.8(5) . . ?
N3 C2 C6 121.7(5) . . ?
N2 C2 C6 109.4(5) . . ?
F1 C3 F2 106.7(5) . . ?
F1 C3 C4 106.4(4) . . ?
F2 C3 C4 107.2(5) . . ?
F1 C3 C1 112.9(5) . . ?
F2 C3 C1 109.9(4) . . ?
C4 C3 C1 113.3(5) . . ?
F4 C4 F3 108.3(5) . . ?
F4 C4 C5 107.0(5) . . ?
F3 C4 C5 106.6(5) . . ?
F4 C4 C3 111.1(5) . . ?
F3 C4 C3 107.0(5) . . ?
C5 C4 C3 116.6(5) . . ?
F5 C5 F7 108.0(5) . . ?
F5 C5 F6 108.8(5) . . ?
F7 C5 F6 107.5(6) . . ?
F5 C5 C4 109.7(5) . . ?
F7 C5 C4 111.8(5) . . ?
F6 C5 C4 110.9(5) . . ?
F8 C6 F9 107.1(5) . . ?
F8 C6 C2 111.5(5) . . ?
F9 C6 C2 109.6(5) . . ?
F8 C6 C7 105.8(5) . . ?
F9 C6 C7 107.2(5) . . ?
C2 C6 C7 115.2(5) . . ?
F11 C7 F10 109.2(5) . . ?
F11 C7 C8 105.6(5) . . ?
F10 C7 C8 107.0(5) . . ?
F11 C7 C6 112.0(5) . . ?
F10 C7 C6 107.8(5) . . ?
C8 C7 C6 115.1(5) . . ?
F14 C8 F12 109.0(6) . . ?
F14 C8 F13 108.5(6) . . ?
F12 C8 F13 107.8(5) . . ?
F14 C8 C7 112.5(5) . . ?
F12 C8 C7 109.2(5) . . ?
F13 C8 C7 109.9(5) . . ?
C14 C9 C10 117.4(5) . . ?
C14 C9 N1 121.6(5) . . ?
C10 C9 N1 120.3(5) . . ?
C11 C10 C9 120.6(6) . . ?
C11 C10 Cl1 120.7(5) . . ?
C9 C10 Cl1 118.7(4) . . ?
C12 C11 C10 119.8(6) . . ?
C12 C11 H11A 120.1 . . ?
C10 C11 H11A 120.1 . . ?
C11 C12 C13 121.0(6) . . ?
C11 C12 H12A 119.5 . . ?
C13 C12 H12A 119.5 . . ?
C14 C13 C12 119.4(6) . . ?
C14 C13 H13A 120.3 . . ?
C12 C13 H13A 120.3 . . ?
C13 C14 C9 121.7(6) . . ?
C13 C14 Cl2 120.1(5) . . ?
C9 C14 Cl2 118.2(5) . . ?
C20 C15 C16 116.4(5) . . ?
C20 C15 N3 121.7(5) . . ?
C16 C15 N3 121.4(5) . . ?
C17 C16 C15 122.0(6) . . ?
C17 C16 Cl3 119.6(5) . . ?
C15 C16 Cl3 118.4(4) . . ?
C18 C17 C16 119.4(6) . . ?
C18 C17 H17A 120.3 . . ?
C16 C17 H17A 120.3 . . ?
C17 C18 C19 120.0(6) . . ?
C17 C18 H18A 120.0 . . ?
C19 C18 H18A 120.0 . . ?
C18 C19 C20 120.1(6) . . ?
C18 C19 H19A 120.0 . . ?
C20 C19 H19A 120.0 . . ?
C19 C20 C15 122.1(6) . . ?
C19 C20 Cl4 119.8(5) . . ?
C15 C20 Cl4 118.1(5) . . ?
C22 C21 Cu1 70.1(4) . . ?
C22 C21 H21A 116.6 . . ?
Cu1 C21 H21A 116.6 . . ?
C22 C21 H21B 116.6 . . ?
Cu1 C21 H21B 116.6 . . ?
H21A C21 H21B 113.6 . . ?
C21 C22 Cu1 70.1(4) . . ?
C21 C22 H22A 116.6 . . ?
Cu1 C22 H22A 116.6 . . ?
C21 C22 H22B 116.6 . . ?
Cu1 C22 H22B 116.6 . . ?
H22A C22 H22B 113.6 . . ?
N4 C23 N5 128.7(6) . . ?
N4 C23 C25A 124.0(6) . . ?
N5 C23 C25A 106.8(6) . . ?
N4 C23 C25B 117.1(8) . . ?
N5 C23 C25B 106.7(7) . . ?
C25A C23 C25B 37.9(7) . . ?
N6 C24 N5 128.1(6) . . ?
N6 C24 C28 119.7(5) . . ?
N5 C24 C28 112.2(5) . . ?
F22 C28 F23 107.0(5) . . ?
F22 C28 C24 110.0(5) . . ?
F23 C28 C24 108.7(5) . . ?
F22 C28 C29 105.2(5) . . ?
F23 C28 C29 106.5(5) . . ?
C24 C28 C29 118.7(5) . . ?
F25 C29 F24 109.8(5) . . ?
F25 C29 C28 111.3(5) . . ?
F24 C29 C28 108.2(5) . . ?
F25 C29 C30 105.0(5) . . ?
F24 C29 C30 107.3(5) . . ?
C28 C29 C30 115.1(5) . . ?
F26 C30 F27 107.8(5) . . ?
F26 C30 F28 107.3(5) . . ?
F27 C30 F28 107.8(5) . . ?
F26 C30 C29 113.5(5) . . ?
F27 C30 C29 109.2(5) . . ?
F28 C30 C29 111.1(5) . . ?
C36 C31 C32 118.4(6) . . ?
C36 C31 N4 122.4(7) . . ?
C32 C31 N4 118.7(6) . . ?
C33 C32 C31 119.8(8) . . ?
C33 C32 Cl5 120.6(7) . . ?
C31 C32 Cl5 119.6(5) . . ?
C34 C33 C32 120.3(9) . . ?
C34 C33 H33A 119.8 . . ?
C32 C33 H33A 119.8 . . ?
C33 C34 C35 120.9(7) . . ?
C33 C34 H34A 119.6 . . ?
C35 C34 H34A 119.6 . . ?
C36 C35 C34 118.3(9) . . ?
C36 C35 H35A 120.9 . . ?
C34 C35 H35A 120.9 . . ?
C31 C36 C35 122.3(9) . . ?
C31 C36 Cl6 119.2(6) . . ?
C35 C36 Cl6 118.4(7) . . ?
C42 C37 C38 117.2(5) . . ?
C42 C37 N6 120.7(5) . . ?
C38 C37 N6 121.4(5) . . ?
C39 C38 C37 121.2(6) . . ?
C39 C38 Cl7 120.0(5) . . ?
C37 C38 Cl7 118.8(5) . . ?
C40 C39 C38 120.2(7) . . ?
C40 C39 H39A 119.9 . . ?
C38 C39 H39A 119.9 . . ?
C39 C40 C41 120.2(6) . . ?
C39 C40 H40A 119.9 . . ?
C41 C40 H40A 119.9 . . ?
C42 C41 C40 119.2(7) . . ?
C42 C41 H41A 120.4 . . ?
C40 C41 H41A 120.4 . . ?
C41 C42 C37 121.8(6) . . ?
C41 C42 Cl8 120.0(5) . . ?
C37 C42 Cl8 118.2(5) . . ?
C44 C43 Cu2 69.1(4) . . ?
C44 C43 H43A 116.7 . . ?
Cu2 C43 H43A 116.7 . . ?
C44 C43 H43B 116.7 . . ?
Cu2 C43 H43B 116.7 . . ?
H43A C43 H43B 113.8 . . ?
C43 C44 Cu2 70.8(4) . . ?
C43 C44 H44A 116.5 . . ?
Cu2 C44 H44A 116.5 . . ?
C43 C44 H44B 116.5 . . ?
Cu2 C44 H44B 116.5 . . ?
H44A C44 H44B 113.5 . . ?
F15A C25A F16A 102.1(7) . . ?
F15A C25A C26A 110.9(7) . . ?
F16A C25A C26A 106.7(7) . . ?
F15A C25A C23 113.0(7) . . ?
F16A C25A C23 113.9(7) . . ?
C26A C25A C23 109.8(8) . . ?
F18A C26A F17A 106.4(8) . . ?
F18A C26A C25A 112.5(8) . . ?
F17A C26A C25A 105.4(8) . . ?
F18A C26A C27 107.1(7) . . ?
F17A C26A C27 111.8(8) . . ?
C25A C26A C27 113.5(8) . . ?
F15B C25B F16B 101.4(12) . . ?
F15B C25B C26B 106.7(12) . . ?
F16B C25B C26B 108.2(15) . . ?
F15B C25B C23 111.6(12) . . ?
F16B C25B C23 117.9(12) . . ?
C26B C25B C23 110.2(12) . . ?
F17B C26B F18B 99.6(12) . . ?
F17B C26B C25B 117.6(15) . . ?
F18B C26B C25B 102.9(13) . . ?
F17B C26B C27 110.6(11) . . ?
F18B C26B C27 124.4(14) . . ?
C25B C26B C27 102.6(11) . . ?
F20 C27 F21A 132.4(18) . . ?
F20 C27 F21 114.0(14) . . ?
F21A C27 F21 27.1(9) . . ?
F20 C27 F19A 77.4(12) . . ?
F21A C27 F19A 115.2(8) . . ?
F21 C27 F19A 137.6(12) . . ?
F20 C27 F20A 25.6(12) . . ?
F21A C27 F20A 115.2(8) . . ?
F21 C27 F20A 91.6(11) . . ?
F19A C27 F20A 102.5(8) . . ?
F20 C27 F19 114.4(12) . . ?
F21A C27 F19 79.0(9) . . ?
F21 C27 F19 105.5(10) . . ?
F19A C27 F19 39.9(6) . . ?
F20A C27 F19 136.3(10) . . ?
F20 C27 C26A 100.4(18) . . ?
F21A C27 C26A 117.4(9) . . ?
F21 C27 C26A 111.3(12) . . ?
F19A C27 C26A 105.9(7) . . ?
F20A C27 C26A 98.4(7) . . ?
F19 C27 C26A 111.4(10) . . ?
F20 C27 C26B 136.5(19) . . ?
F21A C27 C26B 84.9(9) . . ?
F21 C27 C26B 89.8(12) . . ?
F19A C27 C26B 109.8(9) . . ?
F20A C27 C26B 129.4(9) . . ?
F19 C27 C26B 91.3(10) . . ?
C26A C27 C26B 36.1(7) . . ?

loop_
_geom_bond_atom_site_label_1
_geom_bond_atom_site_label_2
_geom_bond_distance
_geom_bond_site_symmetry_2
_geom_bond_publ_flag
Cu1 N3 1.946(5) . ?
Cu1 N1 1.958(5) . ?
Cu1 C21 2.004(6) . ?
Cu1 C22 2.004(6) . ?
Cu2 N4 1.933(5) . ?
Cu2 N6 1.950(5) . ?
Cu2 C44 1.998(7) . ?
Cu2 C43 2.020(7) . ?
N1 C1 1.308(8) . ?
N1 C9 1.422(7) . ?
N2 C1 1.331(8) . ?
N2 C2 1.348(7) . ?
N3 C2 1.309(8) . ?
N3 C15 1.427(7) . ?
N4 C23 1.311(9) . ?
N4 C31 1.438(8) . ?
N5 C24 1.337(8) . ?
N5 C23 1.343(9) . ?
N6 C24 1.309(8) . ?
N6 C37 1.426(7) . ?
Cl1 C10 1.731(6) . ?
Cl2 C14 1.729(6) . ?
Cl3 C16 1.737(6) . ?
Cl4 C20 1.743(7) . ?
Cl5 C32 1.739(8) . ?
Cl6 C36 1.726(9) . ?
Cl7 C38 1.732(7) . ?
Cl8 C42 1.733(6) . ?
C1 C3 1.573(8) . ?
C2 C6 1.547(8) . ?
C3 F1 1.342(7) . ?
C3 F2 1.358(7) . ?
C3 C4 1.559(8) . ?
C4 F4 1.323(7) . ?
C4 F3 1.364(8) . ?
C4 C5 1.558(8) . ?
C5 F5 1.307(7) . ?
C5 F7 1.313(7) . ?
C5 F6 1.324(8) . ?
C6 F8 1.355(7) . ?
C6 F9 1.357(8) . ?
C6 C7 1.555(8) . ?
C7 F11 1.334(7) . ?
C7 F10 1.349(7) . ?
C7 C8 1.551(8) . ?
C8 F14 1.321(8) . ?
C8 F12 1.324(8) . ?
C8 F13 1.345(8) . ?
C9 C14 1.404(8) . ?
C9 C10 1.411(8) . ?
C10 C11 1.393(9) . ?
C11 C12 1.372(9) . ?
C11 H11A 0.9500 . ?
C12 C13 1.386(10) . ?
C12 H12A 0.9500 . ?
C13 C14 1.378(9) . ?
C13 H13A 0.9500 . ?
C15 C20 1.397(8) . ?
C15 C16 1.402(9) . ?
C16 C17 1.402(9) . ?
C17 C18 1.376(10) . ?
C17 H17A 0.9500 . ?
C18 C19 1.385(11) . ?
C18 H18A 0.9500 . ?
C19 C20 1.385(9) . ?
C19 H19A 0.9500 . ?
C21 C22 1.364(9) . ?
C21 H21A 0.9900 . ?
C21 H21B 0.9900 . ?
C22 H22A 0.9900 . ?
C22 H22B 0.9900 . ?
C23 C25A 1.592(11) . ?
C23 C25B 1.681(19) . ?
C24 C28 1.549(8) . ?
C28 F22 1.357(7) . ?
C28 F23 1.363(7) . ?
C28 C29 1.551(9) . ?
C29 F25 1.342(7) . ?
C29 F24 1.347(7) . ?
C29 C30 1.559(9) . ?
C30 F26 1.322(8) . ?
C30 F27 1.335(8) . ?
C30 F28 1.341(8) . ?
C31 C36 1.383(11) . ?
C31 C32 1.409(11) . ?
C32 C33 1.404(10) . ?
C33 C34 1.374(14) . ?
C33 H33A 0.9500 . ?
C34 C35 1.397(14) . ?
C34 H34A 0.9500 . ?
C35 C36 1.394(10) . ?
C35 H35A 0.9500 . ?
C37 C42 1.393(8) . ?
C37 C38 1.403(8) . ?
C38 C39 1.387(9) . ?
C39 C40 1.368(11) . ?
C39 H39A 0.9500 . ?
C40 C41 1.396(11) . ?
C40 H40A 0.9500 . ?
C41 C42 1.385(9) . ?
C41 H41A 0.9500 . ?
C43 C44 1.377(10) . ?
C43 H43A 0.9900 . ?
C43 H43B 0.9900 . ?
C44 H44A 0.9900 . ?
C44 H44B 0.9900 . ?
C25A F15A 1.333(9) . ?
C25A F16A 1.407(11) . ?
C25A C26A 1.474(13) . ?
C26A F18A 1.371(10) . ?
C26A F17A 1.389(11) . ?
C26A C27 1.635(13) . ?
C25B F15B 1.356(13) . ?
C25B F16B 1.388(15) . ?
C25B C26B 1.443(18) . ?
C26B F17B 1.358(14) . ?
C26B F18B 1.424(15) . ?
C26B C27 1.685(17) . ?
C27 F20 1.215(13) . ?
C27 F21A 1.245(10) . ?
C27 F21 1.324(13) . ?
C27 F19A 1.341(9) . ?
C27 F20A 1.350(11) . ?
C27 F19 1.401(11) . ?
